data_8107335
loop_
_publ_author_name
'Wang, Yan'
'Xu, Shun'

_publ_section_title
;
 Bifurcated halogen bonds in the crystal structure of
 2,2&#x2032;-bi(1,8-naphthyridine)---1,4-diiodotetrafluorobenzene (1/1),
 C22H10F4I2N4
;
_journal_issue 6
_journal_name_full 'Zeitschrift f\"ur Kristallographie - New Crystal Structures'
_journal_page_first 1207
_journal_page_last 1209
_journal_paper_doi 10.1515/ncrs-2022-0427
_journal_volume 237
_journal_year 2022
_chemical_formula_moiety 'C16 H10 N4, C6 F4 I2'
_chemical_formula_sum 'C22 H10 F4 I2 N4'
_chemical_formula_weight 660.14
_space_group_crystal_system monoclinic
_space_group_IT_number 14
_space_group_name_Hall '-P 2ybc'
_space_group_name_H-M_alt 'P 1 21/c 1'
_atom_sites_solution_hydrogens geom
_atom_sites_solution_primary dual
_cell_angle_alpha 90
_cell_angle_beta 101.673(3)
_cell_angle_gamma 90
_cell_formula_units_Z 2
_cell_length_a 9.7940(3)
_cell_length_b 5.34970(10)
_cell_length_c 20.5119(5)
_cell_measurement_reflns_used 8574
_cell_measurement_temperature 293(2)
_cell_measurement_theta_max 27.7900
_cell_measurement_theta_min 4.1730
_cell_volume 1052.49(5)
_computing_cell_refinement 'CrysAlisPro 1.171.39.46 (Rigaku OD, 2018)'
_computing_data_collection 'CrysAlisPro 1.171.39.46 (Rigaku OD, 2018)'
_computing_data_reduction 'CrysAlisPro 1.171.39.46 (Rigaku OD, 2018)'
_computing_molecular_graphics 'Olex2 (Dolomanov et al., 2009)'
_computing_publication_material 'Olex2 (Dolomanov et al., 2009)'
_computing_structure_refinement 'ShelXL (Sheldrick, 2015)'
_computing_structure_solution 'ShelXT (Sheldrick, 2015)'
_diffrn_ambient_temperature 293(2)
_diffrn_detector 'CCD plate'
_diffrn_detector_area_resol_mean 8.0584
_diffrn_detector_type EosS2
_diffrn_measured_fraction_theta_full 0.998
_diffrn_measured_fraction_theta_max 0.907
_diffrn_measurement_details
;
List of Runs (angles in degrees, time in seconds):

  # Type    Start    End  Width  t~exp~   \w     \q     \k     \f   Frames
--------------------------------------------------------------------------
  1  \w    -78.00  12.00   1.00    2.50    --  -13.80 -77.00  90.00   90
  2  \w    -41.00  54.00   1.00    2.50    --  -13.80  77.00-150.00   95
  3  \w    -66.00 -20.00   1.00    2.50    --  -13.80 122.00  11.39   46
  4  \w    -35.00   9.00   1.00    2.50    --  -13.80 -77.00-120.00   44
  5  \w     10.00  82.00   1.00    2.50    --   14.82  38.00-120.00   72
  6  \w    -20.00  54.00   1.00    2.50    --   14.82 -99.00-180.00   74
  7  \w     13.00  77.00   1.00    2.50    --   14.82  57.00   0.00   64
  8  \w    -41.00  42.00   1.00    2.50    --   14.82 -77.00 -30.00   83
  9  \w    -54.00  34.00   1.00    2.50    --   14.82 -38.00  60.00   88
;
_diffrn_measurement_device 'four-circle diffractometer'
_diffrn_measurement_device_type 'SuperNova, Single source at offset/far, EosS2'
_diffrn_measurement_method '\w scans'
_diffrn_orient_matrix_type 'CrysAlisPro convention (1999,Acta A55,543-557)'
_diffrn_orient_matrix_UB_11 -0.0148745000
_diffrn_orient_matrix_UB_12 0.0991404000
_diffrn_orient_matrix_UB_13 0.0204466000
_diffrn_orient_matrix_UB_21 0.0383232000
_diffrn_orient_matrix_UB_22 0.0834538000
_diffrn_orient_matrix_UB_23 -0.0163116000
_diffrn_orient_matrix_UB_31 -0.0614738000
_diffrn_orient_matrix_UB_32 0.0280601000
_diffrn_orient_matrix_UB_33 -0.0237206000
_diffrn_radiation_monochromator mirror
_diffrn_radiation_probe x-ray
_diffrn_radiation_type MoK\a
_diffrn_radiation_wavelength 0.71073
_diffrn_reflns_av_R_equivalents 0.0318
_diffrn_reflns_av_unetI/netI 0.0215
_diffrn_reflns_Laue_measured_fraction_full 0.998
_diffrn_reflns_Laue_measured_fraction_max 0.907
_diffrn_reflns_limit_h_max 12
_diffrn_reflns_limit_h_min -13
_diffrn_reflns_limit_k_max 7
_diffrn_reflns_limit_k_min -6
_diffrn_reflns_limit_l_max 26
_diffrn_reflns_limit_l_min -25
_diffrn_reflns_number 14098
_diffrn_reflns_point_group_measured_fraction_full 0.998
_diffrn_reflns_point_group_measured_fraction_max 0.907
_diffrn_reflns_theta_full 25.242
_diffrn_reflns_theta_max 28.521
_diffrn_reflns_theta_min 3.942
_diffrn_source 'micro-focus sealed X-ray tube'
_diffrn_source_type 'SuperNova (Mo) X-ray Source'
_exptl_absorpt_coefficient_mu 3.041
_exptl_absorpt_correction_T_max 1.00000
_exptl_absorpt_correction_T_min 0.53490
_exptl_absorpt_correction_type multi-scan
_exptl_absorpt_process_details
;
CrysAlisPro 1.171.39.46 (Rigaku Oxford Diffraction, 2018)
Empirical absorption correction using spherical harmonics,
 implemented in SCALE3 ABSPACK scaling algorithm.
;
_exptl_crystal_colour brown
_exptl_crystal_colour_primary brown
_exptl_crystal_density_diffrn 2.083
_exptl_crystal_description block
_exptl_crystal_F_000 624
_exptl_crystal_size_max 0.27
_exptl_crystal_size_mid 0.25
_exptl_crystal_size_min 0.24
_refine_diff_density_max 0.385
_refine_diff_density_min -0.563
_refine_diff_density_rms 0.075
_refine_ls_extinction_coef .
_refine_ls_extinction_method none
_refine_ls_goodness_of_fit_ref 1.094
_refine_ls_hydrogen_treatment constr
_refine_ls_matrix_type full
_refine_ls_number_parameters 145
_refine_ls_number_reflns 2416
_refine_ls_number_restraints 0
_refine_ls_restrained_S_all 1.094
_refine_ls_R_factor_all 0.0260
_refine_ls_R_factor_gt 0.0222
_refine_ls_shift/su_max 0.001
_refine_ls_shift/su_mean 0.000
_refine_ls_structure_factor_coef Fsqd
_refine_ls_weighting_details 'w=1/[\s^2^(Fo^2^)+(0.0203P)^2^+0.4924P] where P=(Fo^2^+2Fc^2^)/3'
_refine_ls_weighting_scheme calc
_refine_ls_wR_factor_gt 0.0487
_refine_ls_wR_factor_ref 0.0505
_reflns_Friedel_coverage 0.000
_reflns_Friedel_fraction_full .
_reflns_Friedel_fraction_max .
_reflns_number_gt 2214
_reflns_number_total 2416
_reflns_threshold_expression 'I > 2\s(I)'
_cod_data_source_file suppl_j_ncrs-2022-0427_suppl.cif
_cod_data_source_block w
_cod_database_code 8107335
_shelx_space_group_comment
;
The symmetry employed for this shelxl refinement is uniquely defined
by the following loop, which should always be used as a source of
symmetry information in preference to the above space-group names.
They are only intended as comments.
;
_shelx_estimated_absorpt_t_max 0.529
_shelx_estimated_absorpt_t_min 0.494
_reflns_odcompleteness_completeness 99.58
_reflns_odcompleteness_iscentric 1
_reflns_odcompleteness_theta 25.30
_olex2_refinement_description
;
1. Fixed Uiso
 At 1.2 times of:
  All C(H) groups
2.a Aromatic/amide H refined with riding coordinates:
 C2(H2), C3(H3), C5(H5), C6(H6), C7(H7)
;
_olex2_submission_special_instructions 'No special instructions were received'
_oxdiff_exptl_absorpt_empirical_details
;
Empirical correction (ABSPACK) includes:
- Absorption correction using spherical harmonics
- Frame scaling
;
_oxdiff_exptl_absorpt_empirical_full_max 1.565
_oxdiff_exptl_absorpt_empirical_full_min 0.606

loop_
_space_group_symop_operation_xyz
'x, y, z'
'-x, y+1/2, -z+1/2'
'-x, -y, -z'
'x, -y-1/2, z-1/2'

loop_
_atom_site_label
_atom_site_type_symbol
_atom_site_fract_x
_atom_site_fract_y
_atom_site_fract_z
_atom_site_U_iso_or_equiv
_atom_site_adp_type
_atom_site_occupancy
_atom_site_site_symmetry_order
_atom_site_calc_flag
_atom_site_refinement_flags_posn
_atom_site_refinement_flags_adp
_atom_site_refinement_flags_occupancy
_atom_site_disorder_assembly
_atom_site_disorder_group
I1 I 0.62398(2) 0.46696(3) 0.40701(2) 0.03647(7) Uani 1 1 d . . . . .
F1 F 0.35218(16) 0.1108(3) 0.37691(7) 0.0544(4) Uani 1 1 d . . . . .
F2 F 0.26126(16) -0.2467(3) 0.44727(8) 0.0530(4) Uani 1 1 d . . . . .
C9 C 0.5491(2) 0.1881(4) 0.46221(11) 0.0325(5) Uani 1 1 d . . . . .
C10 C 0.4271(3) 0.0595(5) 0.43829(12) 0.0355(6) Uani 1 1 d . . . . .
C11 C 0.3794(2) -0.1238(5) 0.47488(12) 0.0346(5) Uani 1 1 d . . . . .
N1 N 0.8799(2) 0.9095(4) 0.42676(10) 0.0355(5) Uani 1 1 d . . . . .
N2 N 0.7324(2) 0.8424(4) 0.32636(10) 0.0456(6) Uani 1 1 d . . . . .
C1 C 0.9798(3) 1.0408(5) 0.46445(12) 0.0343(5) Uani 1 1 d . . . . .
C2 C 1.0463(3) 1.2462(5) 0.44131(13) 0.0424(6) Uani 1 1 d . . . . .
H2 H 1.1155 1.3341 0.4700 0.051 Uiso 1 1 calc R . . . .
C3 C 1.0077(3) 1.3140(5) 0.37630(13) 0.0451(6) Uani 1 1 d . . . . .
H3 H 1.0514 1.4474 0.3598 0.054 Uiso 1 1 calc R . . . .
C4 C 0.9009(3) 1.1805(5) 0.33396(12) 0.0373(6) Uani 1 1 d . . . . .
C5 C 0.8472(3) 1.2394(6) 0.26630(13) 0.0491(7) Uani 1 1 d . . . . .
H5 H 0.8849 1.3701 0.2458 0.059 Uiso 1 1 calc R . . . .
C6 C 0.7401(3) 1.1026(6) 0.23194(14) 0.0550(8) Uani 1 1 d . . . . .
H6 H 0.7028 1.1389 0.1876 0.066 Uiso 1 1 calc R . . . .
C7 C 0.6864(3) 0.9064(6) 0.26389(14) 0.0542(8) Uani 1 1 d . . . . .
H7 H 0.6130 0.8146 0.2393 0.065 Uiso 1 1 calc R . . . .
C8 C 0.8393(3) 0.9797(5) 0.36185(13) 0.0354(6) Uani 1 1 d . . . . .

loop_
_atom_site_aniso_label
_atom_site_aniso_U_11
_atom_site_aniso_U_22
_atom_site_aniso_U_33
_atom_site_aniso_U_23
_atom_site_aniso_U_13
_atom_site_aniso_U_12
I1 0.04055(11) 0.03071(11) 0.04043(11) 0.00157(6) 0.01359(8) -0.00063(6)
F1 0.0549(9) 0.0641(11) 0.0383(8) 0.0115(8) -0.0047(7) -0.0132(8)
F2 0.0465(8) 0.0591(11) 0.0487(9) 0.0051(8) -0.0013(7) -0.0203(8)
C9 0.0356(13) 0.0295(13) 0.0348(12) -0.0010(10) 0.0127(10) -0.0016(10)
C10 0.0380(13) 0.0394(15) 0.0281(12) -0.0008(10) 0.0046(10) -0.0001(11)
C11 0.0316(12) 0.0335(13) 0.0389(13) -0.0035(11) 0.0074(10) -0.0058(10)
N1 0.0397(11) 0.0312(11) 0.0343(11) 0.0025(9) 0.0042(9) -0.0025(9)
N2 0.0564(14) 0.0411(14) 0.0353(12) -0.0004(10) -0.0001(10) -0.0094(11)
C1 0.0359(13) 0.0324(13) 0.0339(13) 0.0027(10) 0.0053(10) 0.0011(10)
C2 0.0399(14) 0.0430(16) 0.0427(14) 0.0060(12) 0.0045(11) -0.0110(12)
C3 0.0443(15) 0.0452(17) 0.0475(15) 0.0119(13) 0.0132(12) -0.0098(12)
C4 0.0402(13) 0.0382(14) 0.0364(13) 0.0032(11) 0.0145(11) 0.0032(11)
C5 0.0598(18) 0.0514(18) 0.0382(14) 0.0115(13) 0.0151(13) 0.0013(14)
C6 0.072(2) 0.061(2) 0.0304(14) 0.0058(13) 0.0049(13) -0.0001(16)
C7 0.0671(19) 0.0525(19) 0.0383(15) -0.0022(14) -0.0003(14) -0.0088(15)
C8 0.0424(14) 0.0302(13) 0.0347(13) -0.0012(10) 0.0099(11) 0.0026(10)

loop_
_atom_type_symbol
_atom_type_description
_atom_type_scat_dispersion_real
_atom_type_scat_dispersion_imag
_atom_type_scat_source
C C 0.0033 0.0016 'International Tables Vol C Tables 4.2.6.8 and 6.1.1.4'
H H 0.0000 0.0000 'International Tables Vol C Tables 4.2.6.8 and 6.1.1.4'
F F 0.0171 0.0103 'International Tables Vol C Tables 4.2.6.8 and 6.1.1.4'
I I -0.4742 1.8119 'International Tables Vol C Tables 4.2.6.8 and 6.1.1.4'
N N 0.0061 0.0033 'International Tables Vol C Tables 4.2.6.8 and 6.1.1.4'

loop_
_geom_angle_atom_site_label_1
_geom_angle_atom_site_label_2
_geom_angle_atom_site_label_3
_geom_angle
_geom_angle_site_symmetry_1
_geom_angle_site_symmetry_3
C10 C9 I1 122.39(18) . .
C10 C9 C11 116.5(2) . 3_656
C11 C9 I1 121.07(17) 3_656 .
F1 C10 C9 119.9(2) . .
F1 C10 C11 118.3(2) . .
C11 C10 C9 121.8(2) . .
F2 C11 C9 120.0(2) . 3_656
F2 C11 C10 118.4(2) . .
C10 C11 C9 121.6(2) . 3_656
C1 N1 C8 117.4(2) . .
C7 N2 C8 117.1(2) . .
N1 C1 C1 115.7(3) . 3_776
N1 C1 C2 123.8(2) . .
C2 C1 C1 120.4(3) . 3_776
C1 C2 H2 120.6 . .
C3 C2 C1 118.9(2) . .
C3 C2 H2 120.6 . .
C2 C3 H3 120.2 . .
C2 C3 C4 119.5(2) . .
C4 C3 H3 120.2 . .
C3 C4 C5 124.9(2) . .
C8 C4 C3 117.5(2) . .
C8 C4 C5 117.6(2) . .
C4 C5 H5 120.5 . .
C6 C5 C4 119.0(3) . .
C6 C5 H5 120.5 . .
C5 C6 H6 120.4 . .
C5 C6 C7 119.2(3) . .
C7 C6 H6 120.4 . .
N2 C7 C6 124.5(3) . .
N2 C7 H7 117.8 . .
C6 C7 H7 117.8 . .
N1 C8 C4 122.9(2) . .
N2 C8 N1 114.5(2) . .
N2 C8 C4 122.7(2) . .

loop_
_geom_bond_atom_site_label_1
_geom_bond_atom_site_label_2
_geom_bond_distance
_geom_bond_site_symmetry_2
I1 C9 2.093(2) .
F1 C10 1.351(3) .
F2 C11 1.352(3) .
C9 C10 1.380(3) .
C9 C11 1.381(3) 3_656
C10 C11 1.373(4) .
C11 C9 1.381(3) 3_656
N1 C1 1.320(3) .
N1 C8 1.363(3) .
N2 C7 1.315(3) .
N2 C8 1.363(3) .
C1 C1 1.497(5) 3_776
C1 C2 1.408(3) .
C2 H2 0.9300 .
C2 C3 1.360(4) .
C3 H3 0.9300 .
C3 C4 1.411(4) .
C4 C5 1.417(3) .
C4 C8 1.409(4) .
C5 H5 0.9300 .
C5 C6 1.354(4) .
C6 H6 0.9300 .
C6 C7 1.396(4) .
C7 H7 0.9300 .
